data_2010835
loop_
_publ_author_name
'Mah\'ia, Jos\'e'
'Maestro, Miguel A.'
'V\'azquez, Miguel'
'Bermejo, Manuel R.'
'Gonz\'alez, Ana M. '
'Maneiro, Marcelino'

_publ_section_title
;
 <i>N</i>,<i>N</i>'-Bis(2-tosylaminobenzylidene)benzene-1,2-diamine
;
_journal_issue 4
_journal_name_full 'Acta Crystallographica Section C'
_journal_page_first 492
_journal_page_last 493
_journal_paper_doi 10.1107/S0108270100000809
_journal_volume 56
_journal_year 2000
_chemical_formula_moiety 'C34 H30 N4 O4 S2'
_chemical_formula_sum 'C34 H30 N4 O4 S2'
_chemical_formula_weight 622.74
_chemical_name_systematic
;
N,N'-bis-(2-tosylaminobenzylidene)benzene-1,2-diamine
;
_space_group_IT_number 14
_symmetry_cell_setting monoclinic
_symmetry_space_group_name_Hall '-P 2ybc'
_symmetry_space_group_name_H-M 'P 1 21/c 1'
_audit_creation_method SHELXL97
_cell_angle_alpha 90.00
_cell_angle_beta 103.85(2)
_cell_angle_gamma 90.00
_cell_formula_units_Z 4
_cell_length_a 9.704(2)
_cell_length_b 19.102(4)
_cell_length_c 17.407(4)
_cell_measurement_reflns_used 80
_cell_measurement_temperature 298(2)
_cell_measurement_theta_max 27
_cell_measurement_theta_min 3
_cell_volume 3132.8(12)
_computing_cell_refinement SMART
_computing_data_collection 'SMART (Siemens, 1995)'
_computing_data_reduction 'SAINT (Siemens, 1995)'
_computing_molecular_graphics 'SHELXTL (Sheldrick, 1997b)'
_computing_publication_material SHELXTL
_computing_structure_refinement 'SHELXL97 (Sheldrick, 1997a)'
_computing_structure_solution 'SHELXS97 (Sheldrick, 1990)'
_diffrn_ambient_temperature 298(2)
_diffrn_measured_fraction_theta_full .994
_diffrn_measured_fraction_theta_max .994
_diffrn_measurement_device_type 'Siemens CCD area detector'
_diffrn_measurement_method '\w scans'
_diffrn_radiation_monochromator graphite
_diffrn_radiation_source 'fine-focus sealed tube'
_diffrn_radiation_type MoK\a
_diffrn_radiation_wavelength .71073
_diffrn_reflns_av_R_equivalents .037
_diffrn_reflns_av_sigmaI/netI .051
_diffrn_reflns_limit_h_max 12
_diffrn_reflns_limit_h_min -10
_diffrn_reflns_limit_k_max 25
_diffrn_reflns_limit_k_min -21
_diffrn_reflns_limit_l_max 23
_diffrn_reflns_limit_l_min -23
_diffrn_reflns_number 17247
_diffrn_reflns_theta_full 28.31
_diffrn_reflns_theta_max 28.31
_diffrn_reflns_theta_min 1.61
_diffrn_standards_decay_% -.10
_diffrn_standards_interval_count 'set of frames'
_diffrn_standards_number 'first 50 frames'
_exptl_absorpt_coefficient_mu .215
_exptl_absorpt_correction_T_max .969
_exptl_absorpt_correction_T_min .910
_exptl_absorpt_correction_type empirical
_exptl_absorpt_process_details '(SADABS; Sheldrick, 1996)'
_exptl_crystal_colour yellow
_exptl_crystal_density_diffrn 1.320
_exptl_crystal_density_method 'not measured'
_exptl_crystal_description block
_exptl_crystal_F_000 1304
_exptl_crystal_size_max .45
_exptl_crystal_size_mid .30
_exptl_crystal_size_min .15
_refine_diff_density_max .251
_refine_diff_density_min -.366
_refine_ls_extinction_method none
_refine_ls_goodness_of_fit_ref 1.026
_refine_ls_hydrogen_treatment mixed
_refine_ls_matrix_type full
_refine_ls_number_parameters 415
_refine_ls_number_reflns 7742
_refine_ls_number_restraints 0
_refine_ls_restrained_S_all 1.026
_refine_ls_R_factor_all .104
_refine_ls_R_factor_gt .057
_refine_ls_shift/su_max .001
_refine_ls_shift/su_mean .000
_refine_ls_structure_factor_coef Fsqd
_refine_ls_weighting_details 'calc w = 1/[\s^2^(Fo^2^)+(0.0525P)^2^+1.2358P] where P=(Fo^2^+2Fc^2^)/3'
_refine_ls_weighting_scheme calc
_refine_ls_wR_factor_ref .143
_reflns_number_gt 4794
_reflns_number_total 7742
_reflns_threshold_expression I>2\s(I)
_cod_data_source_file os1099.cif
_cod_data_source_block I
_cod_depositor_comments
;
The following automatic conversions were performed:
'_symmetry_cell_setting' value 'Monoclinic' changed to 'monoclinic'
according to '/home/saulius/struct/CIF-dictionaries/cif_core.dic'
dictionary named 'cif_core.dic' version 2.4.1 from 2010-06-29.

Automatic conversion script
Id: cif_fix_enum 1527 2010-12-29 10:47:43Z saulius 

The following automatic conversions were performed:

'_symmetry_cell_setting' value 'Monoclinic' changed to 'monoclinic'
according to /home/saulius/struct/CIF-dictionaries/cif_core.dic
dictionary named 'cif_core.dic' version 2.4.1 from 2010-06-29.

Automatic conversion script
Id: cif_fix_values 1715 2011-07-08 13:25:40Z adriana 
;
_cod_original_cell_volume 3132.7(12)
_cod_original_sg_symbol_H-M 'P 21/c'
_cod_database_code 2010835
_cod_database_fobs_code 2010835

loop_
_symmetry_equiv_pos_as_xyz
'x, y, z'
'-x, y+1/2, -z+1/2'
'-x, -y, -z'
'x, -y-1/2, z-1/2'

loop_
_atom_site_label
_atom_site_fract_x
_atom_site_fract_y
_atom_site_fract_z
_atom_site_U_iso_or_equiv
_atom_site_adp_type
_atom_site_calc_flag
_atom_site_refinement_flags
_atom_site_occupancy
_atom_site_disorder_assembly
_atom_site_disorder_group
_atom_site_type_symbol
S1 .46898(7) .15540(3) .66027(4) .04861(17) Uani d . 1 . . S
S2 .04164(7) .14800(4) .89953(4) .05465(19) Uani d . 1 . . S
O1 .6010(2) .14443(10) .63862(12) .0677(5) Uani d . 1 . . O
O2 .3496(2) .18277(9) .60383(10) .0655(5) Uani d . 1 . . O
O3 -.0158(2) .08079(12) .90943(12) .0783(6) Uani d . 1 . . O
O4 -.0004(2) .20782(12) .93776(11) .0727(6) Uani d . 1 . . O
N1 .4122(3) .08149(11) .68654(14) .0555(6) Uani d . 1 . . N
H1A .331(3) .0741(13) .6720(15) .047(8) Uiso d . 1 . . H
N2 .18256(19) .00002(9) .66277(11) .0414(4) Uani d . 1 . . N
N3 -.0387(2) .08787(10) .67038(11) .0458(5) Uani d . 1 . . N
N4 -.0014(2) .16050(12) .80397(12) .0512(5) Uani d . 1 . . N
H4A -.006(3) .1185(17) .783(2) .091(11) Uiso d . 1 . . H
C1 .5857(4) .35211(19) .94007(19) .0850(10) Uani d . 1 . . C
H1B .5064 .3519 .9641 .128 Uiso calc R 1 . . H
H1C .5986 .3984 .9214 .128 Uiso calc R 1 . . H
H1D .6698 .3381 .9784 .128 Uiso calc R 1 . . H
C2 .5580(3) .30168(14) .87149(15) .0542(6) Uani d . 1 . . C
C3 .6671(3) .26761(14) .84885(16) .0554(7) Uani d . 1 . . C
H3A .7600 .2750 .8774 .066 Uiso calc R 1 . . H
C4 .6417(2) .22275(13) .78468(16) .0513(6) Uani d . 1 . . C
H4B .7169 .2012 .7694 .062 Uiso calc R 1 . . H
C5 .5037(2) .21034(11) .74350(13) .0404(5) Uani d . 1 . . C
C6 .3924(3) .24359(14) .76554(16) .0545(6) Uani d . 1 . . C
H6A .2993 .2356 .7376 .065 Uiso calc R 1 . . H
C7 .4209(3) .28858(16) .82915(17) .0623(7) Uani d . 1 . . C
H7A .3459 .3107 .8440 .075 Uiso calc R 1 . . H
C8 .4866(2) .02876(12) .73523(14) .0440(5) Uani d . 1 . . C
C9 .6301(3) .03434(14) .77285(16) .0568(7) Uani d . 1 . . C
H9A .6811 .0738 .7648 .068 Uiso calc R 1 . . H
C10 .6964(3) -.01839(14) .82190(17) .0621(7) Uani d . 1 . . C
H10A .7919 -.0138 .8473 .075 Uiso calc R 1 . . H
C11 .6241(3) -.07780(14) .83416(18) .0643(7) Uani d . 1 . . C
H11A .6699 -.1129 .8677 .077 Uiso calc R 1 . . H
C12 .4838(3) -.08429(13) .79614(16) .0559(6) Uani d . 1 . . C
H12A .4353 -.1246 .8040 .067 Uiso calc R 1 . . H
C13 .4113(2) -.03225(12) .74600(13) .0421(5) Uani d . 1 . . C
C14 .2637(2) -.04485(12) .70643(13) .0442(5) Uani d . 1 . . C
H14A .2255 -.0884 .7132 .053 Uiso calc R 1 . . H
C15 .0434(2) -.01939(11) .62191(12) .0389(5) Uani d . 1 . . C
C16 .0154(3) -.07971(12) .57638(13) .0445(5) Uani d . 1 . . C
H16A .0891 -.1103 .5746 .053 Uiso calc R 1 . . H
C17 -.1206(3) -.09485(13) .53375(14) .0505(6) Uani d . 1 . . C
H17A -.1381 -.1355 .5036 .061 Uiso calc R 1 . . H
C18 -.2302(3) -.04973(14) .53598(15) .0539(6) Uani d . 1 . . C
H18A -.3219 -.0600 .5075 .065 Uiso calc R 1 . . H
C19 -.2041(3) .01099(13) .58053(14) .0516(6) Uani d . 1 . . C
H19A -.2784 .0412 .5821 .062 Uiso calc R 1 . . H
C20 -.0678(2) .02689(12) .62276(12) .0415(5) Uani d . 1 . . C
C21 -.0463(2) .14687(13) .63680(14) .0456(6) Uani d . 1 . . C
H21A -.0722 .1476 .5818 .055 Uiso calc R 1 . . H
C22 -.0176(2) .21369(12) .67757(14) .0432(5) Uani d . 1 . . C
C23 -.0124(3) .27336(15) .63183(17) .0579(7) Uani d . 1 . . C
H23A -.030(3) .2671(15) .5743(18) .081(9) Uiso d . 1 . . H
C24 .0189(3) .33832(15) .66569(19) .0656(8) Uani d . 1 . . C
H24A .0211 .3775 .6343 .079 Uiso calc R 1 . . H
C25 .0466(3) .34425(14) .74645(19) .0606(7) Uani d . 1 . . C
H25A .0695 .3878 .7698 .073 Uiso calc R 1 . . H
C26 .0411(3) .28694(14) .79368(16) .0530(6) Uani d . 1 . . C
H26A .0586 .2924 .8482 .064 Uiso calc R 1 . . H
C27 .0099(2) .22105(12) .76043(14) .0417(5) Uani d . 1 . . C
C28 .2274(3) .14163(13) .92781(13) .0458(5) Uani d . 1 . . C
C29 .3062(3) .18993(15) .97795(16) .0564(7) Uani d . 1 . . C
H29A .259(3) .2289(16) .9965(18) .082(10) Uiso d . 1 . . H
C30 .4523(3) .18152(15) 1.00197(17) .0633(7) Uani d . 1 . . C
H30A .5059 .2145 1.0356 .076 Uiso calc R 1 . . H
C31 .5200(3) .12544(16) .97712(17) .0616(7) Uani d . 1 . . C
C32 .4384(3) .07776(17) .92692(19) .0742(9) Uani d . 1 . . C
H32A .4821 .0397 .9092 .089 Uiso calc R 1 . . H
C33 .2934(3) .08505(16) .90225(18) .0701(8) Uani d . 1 . . C
H33A .2401 .0521 .8685 .084 Uiso calc R 1 . . H
C34 .6788(3) .1162(2) 1.0039(2) .0951(11) Uani d . 1 . . C
H34A .6998 .0712 1.0284 .143 Uiso calc R 1 . . H
H34B .7178 .1522 1.0413 .143 Uiso calc R 1 . . H
H34C .7199 .1195 .9591 .143 Uiso calc R 1 . . H

loop_
_atom_site_aniso_label
_atom_site_aniso_U_11
_atom_site_aniso_U_22
_atom_site_aniso_U_33
_atom_site_aniso_U_12
_atom_site_aniso_U_13
_atom_site_aniso_U_23
S1 .0543(4) .0430(3) .0464(3) -.0089(3) .0079(3) .0011(3)
S2 .0414(3) .0818(5) .0403(3) -.0038(3) .0089(3) -.0021(3)
O1 .0762(14) .0666(12) .0705(13) -.0103(10) .0378(11) -.0114(10)
O2 .0795(13) .0501(11) .0533(10) -.0088(9) -.0112(9) .0096(8)
O3 .0648(13) .1021(16) .0658(13) -.0305(11) .0112(10) .0164(11)
O4 .0552(12) .1155(17) .0487(10) .0200(11) .0148(9) -.0173(11)
N1 .0421(13) .0424(12) .0719(15) -.0095(10) -.0060(11) .0099(10)
N2 .0391(11) .0377(10) .0441(10) -.0027(8) .0035(8) -.0014(8)
N3 .0446(11) .0444(11) .0446(11) .0044(9) .0028(9) -.0069(9)
N4 .0543(13) .0549(14) .0415(11) -.0013(10) .0057(9) -.0036(10)
C1 .082(2) .107(3) .069(2) -.0178(19) .0223(18) -.0342(18)
C2 .0504(15) .0623(17) .0512(14) -.0089(12) .0147(12) -.0063(12)
C3 .0368(13) .0591(17) .0635(16) -.0047(11) -.0010(12) -.0065(13)
C4 .0327(13) .0489(15) .0712(17) -.0004(10) .0104(11) -.0067(12)
C5 .0372(12) .0382(12) .0455(12) -.0052(9) .0090(10) .0030(9)
C6 .0310(13) .0694(17) .0603(16) -.0033(11) .0056(11) -.0053(13)
C7 .0438(15) .081(2) .0662(17) -.0008(14) .0215(13) -.0147(15)
C8 .0435(13) .0369(12) .0492(13) .0010(10) .0068(10) -.0014(10)
C9 .0426(14) .0483(15) .0743(18) -.0043(11) .0036(12) -.0013(13)
C10 .0384(14) .0580(17) .0800(19) .0077(12) -.0055(13) -.0033(14)
C11 .0524(16) .0523(17) .079(2) .0090(13) -.0024(14) .0110(14)
C12 .0533(16) .0409(14) .0689(17) -.0001(12) .0056(13) .0046(12)
C13 .0392(12) .0386(12) .0459(12) .0008(10) .0047(10) -.0029(10)
C14 .0468(14) .0363(12) .0486(13) -.0047(10) .0097(11) -.0015(10)
C15 .0390(12) .0386(12) .0376(11) -.0067(9) .0060(9) .0017(9)
C16 .0463(14) .0393(13) .0471(13) -.0033(10) .0094(11) -.0027(10)
C17 .0556(16) .0443(14) .0496(14) -.0118(12) .0085(12) -.0081(11)
C18 .0417(14) .0635(16) .0515(14) -.0135(12) .0014(11) -.0067(12)
C19 .0423(14) .0574(16) .0514(14) .0022(11) .0040(11) -.0068(12)
C20 .0438(13) .0418(13) .0360(11) -.0028(10) .0037(10) -.0043(9)
C21 .0431(13) .0534(15) .0385(12) .0021(11) .0060(10) -.0078(10)
C22 .0358(12) .0475(14) .0457(13) .0002(10) .0085(10) -.0075(10)
C23 .0634(18) .0569(17) .0515(16) -.0020(13) .0098(13) .0005(13)
C24 .0687(19) .0481(16) .080(2) -.0043(13) .0170(16) .0019(14)
C25 .0492(16) .0489(16) .085(2) -.0043(12) .0187(14) -.0181(14)
C26 .0427(14) .0595(16) .0571(15) -.0023(12) .0128(11) -.0189(13)
C27 .0262(11) .0504(14) .0477(13) .0022(9) .0074(9) -.0077(10)
C28 .0423(13) .0542(15) .0402(12) -.0011(11) .0083(10) -.0027(10)
C29 .0535(16) .0551(17) .0558(16) -.0005(13) .0034(13) -.0090(13)
C30 .0537(17) .0638(18) .0651(17) -.0109(14) -.0004(13) -.0055(14)
C31 .0454(15) .077(2) .0608(17) -.0019(14) .0102(13) .0062(14)
C32 .0581(19) .084(2) .080(2) .0156(16) .0159(16) -.0197(17)
C33 .0582(18) .075(2) .0728(19) -.0001(15) .0070(15) -.0266(15)
C34 .0505(19) .124(3) .106(3) .0059(19) .0105(18) .012(2)

loop_
_atom_type_symbol
_atom_type_description
_atom_type_scat_dispersion_real
_atom_type_scat_dispersion_imag
_atom_type_scat_source
C C .0033 .0016 'International Tables Vol C Tables 4.2.6.8 and 6.1.1.4'
H H .0000 .0000 'International Tables Vol C Tables 4.2.6.8 and 6.1.1.4'
N N .0061 .0033 'International Tables Vol C Tables 4.2.6.8 and 6.1.1.4'
O O .0106 .0060 'International Tables Vol C Tables 4.2.6.8 and 6.1.1.4'
S S .1246 .1234 'International Tables Vol C Tables 4.2.6.8 and 6.1.1.4'

loop_
_geom_angle_atom_site_label_1
_geom_angle_atom_site_label_2
_geom_angle_atom_site_label_3
_geom_angle
_geom_angle_publ_flag
O2 S1 O1 120.11(13) ?
O2 S1 N1 103.81(12) ?
O1 S1 N1 109.39(12) ?
O2 S1 C5 108.26(11) ?
O1 S1 C5 107.27(11) ?
N1 S1 C5 107.40(12) yes
O2 S1 S2 84.98(9) ?
O1 S1 S2 154.91(9) ?
N1 S1 S2 59.45(9) ?
C5 S1 S2 60.88(7) ?
O3 S2 O4 119.99(13) ?
O3 S2 N4 104.04(12) ?
O4 S2 N4 108.98(12) ?
O3 S2 C28 107.97(13) ?
O4 S2 C28 108.23(12) ?
N4 S2 C28 106.93(11) yes
O3 S2 S1 114.95(10) ?
O4 S2 S1 125.00(9) ?
N4 S2 S1 52.79(8) ?
C28 S2 S1 54.23(8) ?
C8 N1 S1 129.54(19) ?
C8 N1 N4 107.97(15) ?
S1 N1 N4 101.93(10) ?
C14 N2 C15 119.91(19) ?
C14 N2 N3 138.93(16) ?
C15 N2 N3 61.51(12) ?
C21 N3 C20 118.7(2) ?
C21 N3 N2 118.74(16) ?
C20 N3 N2 61.30(12) ?
C27 N4 S2 129.61(18) ?
C27 N4 N1 81.82(13) ?
S2 N4 N1 109.14(10) ?
C3 C2 C7 118.0(2) ?
C3 C2 C1 121.6(2) ?
C7 C2 C1 120.3(2) ?
C2 C3 C4 121.6(2) ?
C5 C4 C3 119.3(2) ?
C4 C5 C6 120.1(2) ?
C4 C5 S1 120.16(18) ?
C6 C5 S1 119.65(18) ?
C7 C6 C5 119.3(2) ?
C6 C7 C2 121.7(2) ?
C9 C8 N1 122.8(2) ?
C9 C8 C13 119.4(2) ?
N1 C8 C13 117.8(2) ?
C10 C9 C8 120.1(2) ?
C9 C10 C11 121.3(2) ?
C12 C11 C10 118.9(2) ?
C11 C12 C13 122.1(2) ?
C12 C13 C8 118.1(2) ?
C12 C13 C14 118.1(2) ?
C8 C13 C14 123.8(2) ?
N2 C14 C13 124.4(2) ?
C16 C15 C20 119.0(2) ?
C16 C15 N2 122.5(2) ?
C20 C15 N2 118.33(19) ?
C17 C16 C15 120.8(2) ?
C18 C17 C16 119.9(2) ?
C17 C18 C19 120.1(2) ?
C20 C19 C18 120.3(2) ?
C19 C20 C15 119.8(2) ?
C19 C20 N3 121.5(2) ?
C15 C20 N3 118.7(2) ?
N3 C21 C22 125.0(2) ?
C23 C22 C27 118.5(2) ?
C23 C22 C21 117.8(2) ?
C27 C22 C21 123.6(2) ?
C24 C23 C22 121.7(3) ?
C25 C24 C23 118.9(3) ?
C24 C25 C26 121.3(3) ?
C25 C26 C27 120.5(2) ?
C26 C27 N4 124.1(2) ?
C26 C27 C22 119.1(2) ?
N4 C27 C22 116.8(2) ?
C29 C28 C33 120.0(2) ?
C29 C28 S2 120.8(2) ?
C33 C28 S2 119.2(2) ?
C28 C29 C30 119.2(3) ?
C31 C30 C29 121.6(3) ?
C32 C31 C30 117.9(3) ?
C32 C31 C34 120.7(3) ?
C30 C31 C34 121.4(3) ?
C31 C32 C33 121.5(3) ?
C32 C33 C28 119.8(3) ?

loop_
_geom_bond_atom_site_label_1
_geom_bond_atom_site_label_2
_geom_bond_site_symmetry_2
_geom_bond_distance
_geom_bond_publ_flag
S1 O2 . 1.4267(19) ?
S1 O1 . 1.4349(19) ?
S1 N1 . 1.621(2) ?
S1 C5 . 1.755(2) ?
S1 S2 . 6.5443(17) yes
S2 O3 . 1.426(2) ?
S2 O4 . 1.430(2) ?
S2 N4 . 1.633(2) ?
S2 C28 . 1.755(2) ?
N1 C8 . 1.400(3) ?
N1 N4 . 5.148(4) yes
N2 C14 . 1.283(3) ?
N2 C15 . 1.417(3) ?
N2 N3 . 2.753(3) yes
N3 C21 . 1.264(3) ?
N3 C20 . 1.418(3) ?
N4 C27 . 1.401(3) ?
C1 C2 . 1.507(4) ?
C2 C3 . 1.378(4) ?
C2 C7 . 1.380(4) ?
C3 C4 . 1.382(3) ?
C4 C5 . 1.380(3) ?
C5 C6 . 1.384(3) ?
C6 C7 . 1.376(4) ?
C8 C9 . 1.394(3) ?
C8 C13 . 1.412(3) ?
C9 C10 . 1.376(4) ?
C10 C11 . 1.377(4) ?
C11 C12 . 1.370(4) ?
C12 C13 . 1.397(3) ?
C13 C14 . 1.453(3) ?
C15 C16 . 1.388(3) ?
C15 C20 . 1.398(3) ?
C16 C17 . 1.381(3) ?
C17 C18 . 1.377(4) ?
C18 C19 . 1.384(3) ?
C19 C20 . 1.384(3) ?
C21 C22 . 1.454(3) ?
C22 C23 . 1.398(4) ?
C22 C27 . 1.410(3) ?
C23 C24 . 1.376(4) ?
C24 C25 . 1.371(4) ?
C25 C26 . 1.378(4) ?
C26 C27 . 1.388(3) ?
C28 C29 . 1.371(3) ?
C28 C33 . 1.383(4) ?
C29 C30 . 1.388(4) ?
C30 C31 . 1.379(4) ?
C31 C32 . 1.375(4) ?
C31 C34 . 1.509(4) ?
C32 C33 . 1.376(4) ?

loop_
_geom_hbond_atom_site_label_D
_geom_hbond_atom_site_label_H
_geom_hbond_atom_site_label_A
_geom_hbond_site_symmetry_A
_geom_hbond_distance_DH
_geom_hbond_distance_HA
_geom_hbond_distance_DA
_geom_hbond_angle_DHA
N1 H1A N2 . .78(3) 2.00(3) 2.668(3) 144(2)
N4 H4A N3 . .88(3) 2.00(3) 2.657(3) 131(3)
C23 H23A O4 4_565 .98(3) 2.51(3) 3.427(3) 156(2)
C29 H29A O2 4_566 .97(3) 2.51(3) 3.233(3) 131(2)

loop_
_geom_torsion_atom_site_label_1
_geom_torsion_atom_site_label_2
_geom_torsion_atom_site_label_3
_geom_torsion_atom_site_label_4
_geom_torsion
_geom_torsion_publ_flag
O2 S1 S2 O3 101.08(12) ?
O1 S1 S2 O3 -77.6(2) ?
N1 S1 S2 O3 -8.20(13) ?
C5 S1 S2 O3 -144.78(13) ?
O2 S1 S2 O4 -76.03(12) ?
O1 S1 S2 O4 105.3(2) ?
N1 S1 S2 O4 174.69(14) ?
C5 S1 S2 O4 38.11(13) ?
O2 S1 S2 N4 12.07(13) ?
O1 S1 S2 N4 -166.6(2) ?
N1 S1 S2 N4 -97.21(15) ?
C5 S1 S2 N4 126.21(14) ?
O2 S1 S2 C28 -164.10(13) ?
O1 S1 S2 C28 17.2(2) ?
N1 S1 S2 C28 86.62(14) ?
C5 S1 S2 C28 -49.96(13) ?
O2 S1 N1 C8 173.6(2) ?
O1 S1 N1 C8 44.3(3) ?
C5 S1 N1 C8 -71.8(3) yes
S2 S1 N1 C8 -110.8(3) ?
O2 S1 N1 N4 -60.69(11) ?
O1 S1 N1 N4 169.95(10) ?
C5 S1 N1 N4 53.84(11) ?
S2 S1 N1 N4 14.84(3) ?
C14 N2 N3 C21 144.1(3) ?
C15 N2 N3 C21 -111.9(2) ?
C14 N2 N3 C20 -106.9(3) ?
C15 N2 N3 C20 -2.97(15) ?
O3 S2 N4 C27 170.4(2) ?
O4 S2 N4 C27 41.3(3) ?
C28 S2 N4 C27 -75.5(2) yes
S1 S2 N4 C27 -78.7(2) ?
O3 S2 N4 N1 -94.32(12) ?
O4 S2 N4 N1 136.57(10) ?
C28 S2 N4 N1 19.79(13) ?
S1 S2 N4 N1 16.54(3) ?
C8 N1 N4 C27 157.37(19) ?
S1 N1 N4 C27 18.56(15) ?
C8 N1 N4 S2 28.18(18) ?
S1 N1 N4 S2 -110.63(13) ?
C7 C2 C3 C4 1.4(4) ?
C1 C2 C3 C4 -178.3(3) ?
C2 C3 C4 C5 -1.7(4) ?
C3 C4 C5 C6 1.2(4) ?
C3 C4 C5 S1 178.33(19) ?
O2 S1 C5 C4 -144.0(2) ?
O1 S1 C5 C4 -13.0(2) ?
N1 S1 C5 C4 104.5(2) ?
S2 S1 C5 C4 142.8(2) ?
O2 S1 C5 C6 33.1(2) ?
O1 S1 C5 C6 164.1(2) ?
N1 S1 C5 C6 -78.4(2) ?
S2 S1 C5 C6 -40.05(17) ?
C4 C5 C6 C7 -.5(4) ?
S1 C5 C6 C7 -177.7(2) ?
C5 C6 C7 C2 .3(4) ?
C3 C2 C7 C6 -.7(4) ?
C1 C2 C7 C6 179.0(3) ?
S1 N1 C8 C9 2.5(4) ?
N4 N1 C8 C9 -120.9(2) ?
S1 N1 C8 C13 -177.56(19) ?
N4 N1 C8 C13 59.1(2) ?
N1 C8 C9 C10 178.1(3) ?
C13 C8 C9 C10 -1.9(4) ?
C8 C9 C10 C11 .9(4) ?
C9 C10 C11 C12 .5(4) ?
C10 C11 C12 C13 -.7(4) ?
C11 C12 C13 C8 -.3(4) ?
C11 C12 C13 C14 178.2(2) ?
C9 C8 C13 C12 1.6(3) ?
N1 C8 C13 C12 -178.3(2) ?
C9 C8 C13 C14 -176.8(2) ?
N1 C8 C13 C14 3.3(3) ?
C15 N2 C14 C13 175.1(2) ?
N3 N2 C14 C13 -105.1(3) ?
C12 C13 C14 N2 175.6(2) ?
C8 C13 C14 N2 -6.0(4) ?
C14 N2 C15 C16 -49.4(3) ?
N3 N2 C15 C16 177.9(2) ?
C14 N2 C15 C20 135.6(2) yes
N3 N2 C15 C20 3.00(15) ?
C20 C15 C16 C17 -1.4(3) ?
N2 C15 C16 C17 -176.3(2) ?
C15 C16 C17 C18 .2(4) ?
C16 C17 C18 C19 .4(4) ?
C17 C18 C19 C20 .3(4) ?
C18 C19 C20 C15 -1.5(4) ?
C18 C19 C20 N3 -178.5(2) ?
C16 C15 C20 C19 2.0(3) ?
N2 C15 C20 C19 177.1(2) ?
C16 C15 C20 N3 179.1(2) ?
N2 C15 C20 N3 -5.8(3) ?
C21 N3 C20 C19 -71.0(3) ?
N2 N3 C20 C19 180.0(3) ?
C21 N3 C20 C15 112.0(2) yes
N2 N3 C20 C15 3.02(15) ?
C20 N3 C21 C22 -179.1(2) ?
N2 N3 C21 C22 -108.0(2) ?
N3 C21 C22 C23 171.8(2) ?
N3 C21 C22 C27 -6.1(4) ?
C27 C22 C23 C24 .2(4) ?
C21 C22 C23 C24 -177.8(2) ?
C22 C23 C24 C25 .5(4) ?
C23 C24 C25 C26 -1.2(4) ?
C24 C25 C26 C27 1.3(4) ?
C25 C26 C27 N4 -178.2(2) ?
C25 C26 C27 C22 -.6(3) ?
S2 N4 C27 C26 -10.9(4) ?
N1 N4 C27 C26 -119.0(2) ?
S2 N4 C27 C22 171.39(18) ?
N1 N4 C27 C22 63.28(18) ?
C23 C22 C27 C26 -.1(3) ?
C21 C22 C27 C26 177.7(2) ?
C23 C22 C27 N4 177.7(2) ?
C21 C22 C27 N4 -4.5(3) ?
O3 S2 C28 C29 -131.9(2) ?
O4 S2 C28 C29 -.6(3) ?
N4 S2 C28 C29 116.7(2) ?
S1 S2 C28 C29 119.9(2) ?
O3 S2 C28 C33 44.7(3) ?
O4 S2 C28 C33 176.0(2) ?
N4 S2 C28 C33 -66.7(2) ?
S1 S2 C28 C33 -63.5(2) ?
C33 C28 C29 C30 .5(4) ?
S2 C28 C29 C30 177.1(2) ?
C28 C29 C30 C31 -.5(4) ?
C29 C30 C31 C32 .5(4) ?
C29 C30 C31 C34 -179.5(3) ?
C30 C31 C32 C33 -.4(5) ?
C34 C31 C32 C33 179.6(3) ?
C31 C32 C33 C28 .4(5) ?
C29 C28 C33 C32 -.4(4) ?
S2 C28 C33 C32 -177.1(2) ?

loop_
_cod_related_entry_id
_cod_related_entry_database
_cod_related_entry_code
1 ChemSpider 30652283
